data_2227295
loop_
_publ_author_name
'Tutughamiarso, Maya'
'Bolte, Michael'

_publ_section_title
;
 1-(4-Fluorophenyl)biguanid-1-ium chloride
;
_journal_coeditor_code BX2308
_journal_issue 10
_journal_name_full 'Acta Crystallographica Section E'
_journal_page_first o2648
_journal_paper_doi 10.1107/S1600536810037785
_journal_volume 66
_journal_year 2010
_chemical_formula_iupac 'C8 H11 F N5 +, Cl -'
_chemical_formula_moiety 'C8 H11 F N5, Cl'
_chemical_formula_sum 'C8 H11 Cl F N5'
_chemical_formula_weight 231.67
_chemical_name_systematic
;
1-(4-Fluorophenyl)biguanid-1-ium chloride
;
_space_group_IT_number 14
_symmetry_cell_setting monoclinic
_symmetry_space_group_name_Hall '-P 2yn'
_symmetry_space_group_name_H-M 'P 1 21/n 1'
_atom_sites_solution_hydrogens geom
_atom_sites_solution_primary direct
_atom_sites_solution_secondary difmap
_audit_creation_method SHELXL-97
_cell_angle_alpha 90.00
_cell_angle_beta 91.111(5)
_cell_angle_gamma 90.00
_cell_formula_units_Z 4
_cell_length_a 6.9954(5)
_cell_length_b 9.2187(4)
_cell_length_c 16.3149(11)
_cell_measurement_reflns_used 8763
_cell_measurement_temperature 173(2)
_cell_measurement_theta_max 25.99
_cell_measurement_theta_min 3.34
_cell_volume 1051.93(11)
_computing_cell_refinement 'X-Area (Stoe & Cie, 2001)'
_computing_data_collection 'X-Area (Stoe & Cie, 2001)'
_computing_data_reduction 'X-Area (Stoe & Cie, 2001)'
_computing_molecular_graphics
;
<i>Mercury</i> (Macrae <i>et al.</i>, 2008)and XP (Sheldrick,
2008)
;
_computing_publication_material 'publCIF (Westrip, 2010)'
_computing_structure_refinement 'SHELXL97 (Sheldrick, 2008)'
_computing_structure_solution 'SHELXS97 (Sheldrick, 2008)'
_diffrn_ambient_temperature 173(2)
_diffrn_measured_fraction_theta_full 0.998
_diffrn_measured_fraction_theta_max 0.994
_diffrn_measurement_device_type 'STOE IPDS II two-circle-diffractometer'
_diffrn_measurement_method \w
_diffrn_radiation_monochromator graphite
_diffrn_radiation_source 'fine-focus sealed tube'
_diffrn_radiation_type MoK\a
_diffrn_radiation_wavelength 0.71073
_diffrn_reflns_av_R_equivalents 0.1350
_diffrn_reflns_av_sigmaI/netI 0.0611
_diffrn_reflns_limit_h_max 8
_diffrn_reflns_limit_h_min -8
_diffrn_reflns_limit_k_max 11
_diffrn_reflns_limit_k_min -11
_diffrn_reflns_limit_l_max 19
_diffrn_reflns_limit_l_min -19
_diffrn_reflns_number 13661
_diffrn_reflns_theta_full 25.00
_diffrn_reflns_theta_max 25.60
_diffrn_reflns_theta_min 3.34
_diffrn_standards_number 0
_exptl_absorpt_coefficient_mu 0.352
_exptl_absorpt_correction_type none
_exptl_crystal_colour colourless
_exptl_crystal_density_diffrn 1.463
_exptl_crystal_density_method 'not measured'
_exptl_crystal_description block
_exptl_crystal_F_000 480
_exptl_crystal_size_max 0.40
_exptl_crystal_size_mid 0.40
_exptl_crystal_size_min 0.20
_refine_diff_density_max 0.223
_refine_diff_density_min -0.235
_refine_ls_extinction_coef 0.008(2)
_refine_ls_extinction_expression Fc^*^=kFc[1+0.001xFc^2^\l^3^/sin(2\q)]^-1/4^
_refine_ls_extinction_method SHELXL
_refine_ls_goodness_of_fit_ref 1.028
_refine_ls_hydrogen_treatment mixed
_refine_ls_matrix_type full
_refine_ls_number_parameters 165
_refine_ls_number_reflns 1966
_refine_ls_number_restraints 0
_refine_ls_restrained_S_all 1.028
_refine_ls_R_factor_all 0.0512
_refine_ls_R_factor_gt 0.0388
_refine_ls_shift/su_max 0.000
_refine_ls_shift/su_mean 0.000
_refine_ls_structure_factor_coef Fsqd
_refine_ls_weighting_details 'calc w=1/[\s^2^(Fo^2^)+(0.0521P)^2^] where P=(Fo^2^+2Fc^2^)/3'
_refine_ls_weighting_scheme calc
_refine_ls_wR_factor_gt 0.0905
_refine_ls_wR_factor_ref 0.0953
_reflns_number_gt 1605
_reflns_number_total 1966
_reflns_threshold_expression I>2\s(I)
_cod_data_source_file bx2308.cif
_cod_data_source_block I
_cod_original_sg_symbol_H-M 'P 21/n'
_cod_database_code 2227295
_cod_database_fobs_code 2227295

loop_
_symmetry_equiv_pos_as_xyz
'x, y, z'
'-x+1/2, y+1/2, -z+1/2'
'-x, -y, -z'
'x-1/2, -y-1/2, z-1/2'

loop_
_atom_site_type_symbol
_atom_site_label
_atom_site_fract_x
_atom_site_fract_y
_atom_site_fract_z
_atom_site_U_iso_or_equiv
_atom_site_adp_type
_atom_site_calc_flag
_atom_site_refinement_flags
_atom_site_occupancy
_atom_site_disorder_assembly
_atom_site_disorder_group
F F1 1.1564(2) 0.20564(19) 0.36588(9) 0.0508(4) Uani d . 1 . .
C C2 1.0273(3) 0.1954(3) 0.42677(13) 0.0300(5) Uani d . 1 . .
C C3 0.8876(3) 0.0914(2) 0.41942(13) 0.0269(4) Uani d . 1 . .
H H3 0.8799 0.0298 0.3728 0.032 Uiso calc R 1 . .
C C4 0.7580(3) 0.0793(2) 0.48238(12) 0.0217(4) Uani d . 1 . .
H H4 0.6598 0.0083 0.4791 0.026 Uiso calc R 1 . .
C C5 0.7707(3) 0.16967(19) 0.54979(11) 0.0186(4) Uani d . 1 . .
C C6 0.9161(3) 0.2732(2) 0.55575(13) 0.0240(4) Uani d . 1 . .
H H6 0.9266 0.3338 0.6027 0.029 Uiso calc R 1 . .
C C7 1.0446(3) 0.2868(2) 0.49308(15) 0.0307(5) Uani d . 1 . .
H H7 1.1430 0.3578 0.4957 0.037 Uiso calc R 1 . .
N N8 0.6343(2) 0.15622(17) 0.61347(10) 0.0210(4) Uani d . 1 . .
H H8 0.611(3) 0.075(3) 0.6328(15) 0.021(6) Uiso d . 1 . .
C C9 0.5280(3) 0.26846(19) 0.64102(12) 0.0184(4) Uani d . 1 . .
N N9 0.4158(3) 0.2418(2) 0.70383(11) 0.0259(4) Uani d . 1 . .
H H91 0.325(4) 0.301(3) 0.7203(17) 0.035(7) Uiso d . 1 . .
H H92 0.411(4) 0.159(4) 0.7249(19) 0.043(8) Uiso d . 1 . .
N N10 0.5351(2) 0.39359(16) 0.60039(10) 0.0212(4) Uani d . 1 . .
C C11 0.5124(2) 0.5212(2) 0.63811(12) 0.0197(4) Uani d . 1 . .
N N12 0.5563(3) 0.5444(2) 0.71722(11) 0.0243(4) Uani d . 1 . .
H H121 0.562(4) 0.634(3) 0.7336(16) 0.035(7) Uiso d . 1 . .
H H122 0.632(4) 0.480(3) 0.7417(17) 0.037(7) Uiso d . 1 . .
N N13 0.4489(3) 0.63199(19) 0.59356(12) 0.0259(4) Uani d . 1 . .
H H131 0.448(4) 0.718(3) 0.6155(17) 0.035(7) Uiso d . 1 . .
H H132 0.423(4) 0.618(3) 0.5418(19) 0.036(7) Uiso d . 1 . .
Cl Cl 0.48546(6) 0.89909(5) 0.73525(3) 0.02180(17) Uani d . 1 . .

loop_
_atom_site_aniso_label
_atom_site_aniso_U_11
_atom_site_aniso_U_22
_atom_site_aniso_U_33
_atom_site_aniso_U_12
_atom_site_aniso_U_13
_atom_site_aniso_U_23
F1 0.0368(8) 0.0794(11) 0.0369(8) -0.0062(7) 0.0206(6) -0.0049(7)
C2 0.0218(10) 0.0440(12) 0.0245(11) 0.0048(9) 0.0080(8) 0.0022(9)
C3 0.0235(9) 0.0357(11) 0.0214(10) 0.0108(9) -0.0021(7) -0.0060(9)
C4 0.0184(8) 0.0200(9) 0.0265(10) 0.0043(7) -0.0029(7) -0.0025(8)
C5 0.0211(9) 0.0160(8) 0.0186(9) 0.0053(7) 0.0014(7) 0.0024(7)
C6 0.0251(10) 0.0210(9) 0.0259(10) 0.0010(8) -0.0004(8) -0.0029(8)
C7 0.0255(10) 0.0304(11) 0.0362(12) -0.0037(9) 0.0028(9) 0.0013(9)
N8 0.0296(9) 0.0119(7) 0.0218(8) 0.0036(6) 0.0079(7) 0.0022(7)
C9 0.0213(9) 0.0155(9) 0.0183(9) 0.0025(7) -0.0002(7) -0.0011(7)
N9 0.0322(10) 0.0164(8) 0.0295(10) 0.0056(7) 0.0122(8) 0.0029(7)
N10 0.0305(8) 0.0148(7) 0.0182(8) 0.0048(6) 0.0030(6) 0.0008(6)
C11 0.0180(9) 0.0171(9) 0.0243(10) 0.0019(7) 0.0045(7) 0.0020(7)
N12 0.0361(10) 0.0155(8) 0.0211(9) 0.0034(8) -0.0017(7) -0.0006(7)
N13 0.0392(10) 0.0150(8) 0.0234(10) 0.0055(7) -0.0048(7) 0.0006(7)
Cl 0.0265(3) 0.0155(2) 0.0235(3) -0.00112(17) 0.00391(17) 0.00160(17)

loop_
_atom_type_symbol
_atom_type_description
_atom_type_scat_dispersion_real
_atom_type_scat_dispersion_imag
_atom_type_scat_source
C C 0.0033 0.0016 'International Tables Vol C Tables 4.2.6.8 and 6.1.1.4'
H H 0.0000 0.0000 'International Tables Vol C Tables 4.2.6.8 and 6.1.1.4'
Cl Cl 0.1484 0.1585 'International Tables Vol C Tables 4.2.6.8 and 6.1.1.4'
F F 0.0171 0.0103 'International Tables Vol C Tables 4.2.6.8 and 6.1.1.4'
N N 0.0061 0.0033 'International Tables Vol C Tables 4.2.6.8 and 6.1.1.4'

loop_
_geom_angle_atom_site_label_1
_geom_angle_atom_site_label_2
_geom_angle_atom_site_label_3
_geom_angle_site_symmetry_1
_geom_angle_site_symmetry_3
_geom_angle
_geom_angle_publ_flag
F1 C2 C3 . . 117.8(2) ?
F1 C2 C7 . . 118.9(2) ?
C3 C2 C7 . . 123.26(19) ?
C2 C3 C4 . . 117.75(19) ?
C2 C3 H3 . . 121.1 ?
C4 C3 H3 . . 121.1 ?
C5 C4 C3 . . 120.55(18) ?
C5 C4 H4 . . 119.7 ?
C3 C4 H4 . . 119.7 ?
C4 C5 C6 . . 120.18(17) ?
C4 C5 N8 . . 119.54(17) ?
C6 C5 N8 . . 120.28(17) ?
C7 C6 C5 . . 119.64(19) ?
C7 C6 H6 . . 120.2 ?
C5 C6 H6 . . 120.2 ?
C2 C7 C6 . . 118.6(2) ?
C2 C7 H7 . . 120.7 ?
C6 C7 H7 . . 120.7 ?
C9 N8 C5 . . 123.55(16) ?
C9 N8 H8 . . 116.9(15) ?
C5 N8 H8 . . 119.4(15) ?
N9 C9 N10 . . 125.00(17) ?
N9 C9 N8 . . 116.83(17) ?
N10 C9 N8 . . 118.04(17) ?
C9 N9 H91 . . 124.2(17) ?
C9 N9 H92 . . 121(2) ?
H91 N9 H92 . . 113(3) ?
C9 N10 C11 . . 121.78(16) ?
N13 C11 N12 . . 118.33(18) ?
N13 C11 N10 . . 117.81(19) ?
N12 C11 N10 . . 123.82(17) ?
C11 N12 H121 . . 117.2(18) ?
C11 N12 H122 . . 117.0(17) ?
H121 N12 H122 . . 118(3) ?
C11 N13 H131 . . 119.0(19) ?
C11 N13 H132 . . 118.7(17) ?
H131 N13 H132 . . 122(3) ?

loop_
_geom_bond_atom_site_label_1
_geom_bond_atom_site_label_2
_geom_bond_site_symmetry_2
_geom_bond_distance
_geom_bond_publ_flag
F1 C2 . 1.359(2) ?
C2 C3 . 1.373(3) ?
C2 C7 . 1.375(3) ?
C3 C4 . 1.388(3) ?
C3 H3 . 0.9500 ?
C4 C5 . 1.381(3) ?
C4 H4 . 0.9500 ?
C5 C6 . 1.397(3) ?
N8 C5 . 1.429(2) y
C6 C7 . 1.380(3) ?
C6 H6 . 0.9500 ?
C7 H7 . 0.9500 ?
N8 C9 . 1.356(2) y
N8 H8 . 0.83(2) ?
N9 C9 . 1.326(2) y
N10 C9 . 1.332(2) y
N9 H91 . 0.88(3) ?
N9 H92 . 0.83(3) ?
N10 C11 . 1.339(2) y
N12 C11 . 1.338(3) y
N13 C11 . 1.325(3) y
N12 H121 . 0.87(3) ?
N12 H122 . 0.88(3) ?
N13 H131 . 0.87(3) ?
N13 H132 . 0.87(3) ?

loop_
_geom_hbond_atom_site_label_D
_geom_hbond_atom_site_label_H
_geom_hbond_atom_site_label_A
_geom_hbond_site_symmetry_A
_geom_hbond_distance_DH
_geom_hbond_distance_HA
_geom_hbond_distance_DA
_geom_hbond_angle_DHA
N8 H8 Cl 1_545 0.83(2) 2.50(2) 3.2758(17) 156(2)
N9 H91 Cl 2_546 0.88(3) 2.47(3) 3.3283(18) 163(2)
N9 H92 Cl 1_545 0.83(3) 2.46(3) 3.2358(19) 155(3)
N12 H121 Cl . 0.87(3) 2.50(3) 3.3212(19) 157(2)
N12 H122 Cl 2_646 0.88(3) 2.80(3) 3.5463(19) 143(2)
N13 H131 Cl . 0.87(3) 2.58(3) 3.384(2) 154(2)
N13 H132 N10 3_666 0.87(3) 2.35(3) 3.177(3) 160(2)

loop_
_geom_torsion_atom_site_label_1
_geom_torsion_atom_site_label_2
_geom_torsion_atom_site_label_3
_geom_torsion_atom_site_label_4
_geom_torsion_site_symmetry_1
_geom_torsion_site_symmetry_2
_geom_torsion_site_symmetry_3
_geom_torsion_site_symmetry_4
_geom_torsion
_geom_torsion_publ_flag
F1 C2 C3 C4 . . . . 178.81(18) ?
C7 C2 C3 C4 . . . . 0.2(3) ?
C2 C3 C4 C5 . . . . 0.1(3) ?
C3 C4 C5 C6 . . . . -0.9(3) ?
C3 C4 C5 N8 . . . . 179.33(16) ?
C4 C5 C6 C7 . . . . 1.4(3) ?
N8 C5 C6 C7 . . . . -178.78(18) ?
F1 C2 C7 C6 . . . . -178.25(19) ?
C3 C2 C7 C6 . . . . 0.3(3) ?
C5 C6 C7 C2 . . . . -1.1(3) ?
C4 C5 N8 C9 . . . . -125.8(2) ?
C6 C5 N8 C9 . . . . 54.3(3) ?
C5 N8 C9 N9 . . . . -176.00(18) ?
C5 N8 C9 N10 . . . . 8.0(3) ?
N9 C9 N10 C11 . . . . 34.9(3) ?
N8 C9 N10 C11 . . . . -149.46(18) ?
C9 N10 C11 N13 . . . . -154.64(18) ?
C9 N10 C11 N12 . . . . 27.7(3) ?
